data_2018600
loop_
_publ_author_name
'Tutughamiarso, Maya'
'Pisternick, Thorsten'
'Egert, Ernst'

_publ_section_title
;
 Pseudopolymorphs of chelidamic acid and its dimethyl ester
;
_journal_coeditor_code EG3095
_journal_issue 9
_journal_name_full 'Acta Crystallographica Section C'
_journal_page_first o344
_journal_page_last o350
_journal_paper_doi 10.1107/S0108270112031691
_journal_volume 68
_journal_year 2012
_chemical_formula_iupac 'C7 H5 N O5, C H4 O'
_chemical_formula_moiety 'C7 H5 N O5, C H4 O'
_chemical_formula_sum 'C8 H9 N O6'
_chemical_formula_weight 215.16
_chemical_name_common
;
chelidamic acid methanol monosolvate
;
_chemical_name_systematic
;
4-hydroxypyridine-2,6-dicarboxylic acid methanol monosolvate
;
_space_group_IT_number 14
_symmetry_cell_setting monoclinic
_symmetry_space_group_name_Hall '-P 2yn'
_symmetry_space_group_name_H-M 'P 1 21/n 1'
_atom_sites_solution_hydrogens geom
_atom_sites_solution_primary direct
_atom_sites_solution_secondary difmap
_audit_creation_method SHELXL-97
_cell_angle_alpha 90.00
_cell_angle_beta 100.303(7)
_cell_angle_gamma 90.00
_cell_formula_units_Z 4
_cell_length_a 5.8256(5)
_cell_length_b 12.5648(12)
_cell_length_c 12.7464(11)
_cell_measurement_reflns_used 12422
_cell_measurement_temperature 173(2)
_cell_measurement_theta_max 25.86
_cell_measurement_theta_min 3.24
_cell_volume 917.96(14)
_computing_cell_refinement 'X-AREA (Stoe & Cie, 2001)'
_computing_data_collection 'X-AREA (Stoe & Cie, 2001)'
_computing_data_reduction 'X-AREA (Stoe & Cie, 2001)'
_computing_molecular_graphics 'Mercury (Macrae <i>et al.</i>, 2008) and XP (Sheldrick, 2008)'
_computing_publication_material 'publCIF (Westrip, 2010)'
_computing_structure_refinement 'SHELXL97 (Sheldrick, 2008)'
_computing_structure_solution 'SHELXS97 (Sheldrick, 2008)'
_diffrn_ambient_temperature 173(2)
_diffrn_measured_fraction_theta_full 0.998
_diffrn_measured_fraction_theta_max 0.998
_diffrn_measurement_device_type 'Stoe IPDS II two-circle'
_diffrn_measurement_method \w
_diffrn_radiation_monochromator graphite
_diffrn_radiation_source 'fine-focus sealed tube'
_diffrn_radiation_type MoK\a
_diffrn_radiation_wavelength 0.71073
_diffrn_reflns_av_R_equivalents 0.0427
_diffrn_reflns_av_sigmaI/netI 0.0249
_diffrn_reflns_limit_h_max 7
_diffrn_reflns_limit_h_min -5
_diffrn_reflns_limit_k_max 15
_diffrn_reflns_limit_k_min -15
_diffrn_reflns_limit_l_max 15
_diffrn_reflns_limit_l_min -15
_diffrn_reflns_number 8713
_diffrn_reflns_theta_full 25.00
_diffrn_reflns_theta_max 25.56
_diffrn_reflns_theta_min 3.24
_diffrn_standards_number 0
_exptl_absorpt_coefficient_mu 0.136
_exptl_absorpt_correction_type none
_exptl_crystal_colour yellow
_exptl_crystal_density_diffrn 1.557
_exptl_crystal_density_method 'not measured'
_exptl_crystal_description block
_exptl_crystal_F_000 448
_exptl_crystal_size_max 0.52
_exptl_crystal_size_mid 0.50
_exptl_crystal_size_min 0.44
_refine_diff_density_max 0.180
_refine_diff_density_min -0.261
_refine_ls_extinction_method none
_refine_ls_goodness_of_fit_ref 1.065
_refine_ls_hydrogen_treatment mixed
_refine_ls_matrix_type full
_refine_ls_number_parameters 153
_refine_ls_number_reflns 1712
_refine_ls_number_restraints 0
_refine_ls_restrained_S_all 1.065
_refine_ls_R_factor_all 0.0424
_refine_ls_R_factor_gt 0.0361
_refine_ls_shift/su_max 0.000
_refine_ls_shift/su_mean 0.000
_refine_ls_structure_factor_coef Fsqd
_refine_ls_weighting_details 'calc w=1/[\s^2^(Fo^2^)+(0.0521P)^2^+0.3671P] where P=(Fo^2^+2Fc^2^)/3'
_refine_ls_weighting_scheme calc
_refine_ls_wR_factor_gt 0.0921
_refine_ls_wR_factor_ref 0.0958
_reflns_number_gt 1491
_reflns_number_total 1712
_reflns_threshold_expression I>2\s(I)
_cod_data_source_file eg3095.cif
_cod_data_source_block Ia
_cod_original_sg_symbol_H-M 'P 21/n'
_cod_database_code 2018600
_cod_database_fobs_code 2018600

loop_
_symmetry_equiv_pos_as_xyz
'x, y, z'
'-x+1/2, y+1/2, -z+1/2'
'-x, -y, -z'
'x-1/2, -y-1/2, z-1/2'

loop_
_atom_site_type_symbol
_atom_site_label
_atom_site_fract_x
_atom_site_fract_y
_atom_site_fract_z
_atom_site_U_iso_or_equiv
_atom_site_adp_type
_atom_site_calc_flag
_atom_site_refinement_flags
_atom_site_occupancy
_atom_site_symmetry_multiplicity
N N1 0.6359(2) 0.63208(10) 0.45800(9) 0.0174(3) Uani d . 1 1
H H1 0.760(4) 0.6038(17) 0.4439(16) 0.037(5) Uiso d . 1 1
C C2 0.4981(2) 0.68738(11) 0.37964(11) 0.0170(3) Uani d . 1 1
C C3 0.2995(3) 0.73542(11) 0.39842(11) 0.0183(3) Uani d . 1 1
H H3 0.2024 0.7731 0.3428 0.022 Uiso calc R 1 1
C C4 0.2381(3) 0.72914(11) 0.50048(11) 0.0181(3) Uani d . 1 1
C C5 0.3849(3) 0.66925(11) 0.58014(11) 0.0182(3) Uani d . 1 1
H H5 0.3469 0.6617 0.6492 0.022 Uiso calc R 1 1
C C6 0.5812(3) 0.62263(11) 0.55661(11) 0.0171(3) Uani d . 1 1
C C21 0.5859(3) 0.69354(11) 0.27464(11) 0.0174(3) Uani d . 1 1
O O21 0.44112(19) 0.72881(9) 0.19653(8) 0.0246(3) Uani d . 1 1
O O22 0.79039(19) 0.66493(9) 0.27627(8) 0.0252(3) Uani d . 1 1
O O41 0.04962(18) 0.77874(9) 0.51697(8) 0.0219(3) Uani d . 1 1
H H41 0.021(5) 0.774(2) 0.597(2) 0.064(7) Uiso d . 1 1
C C61 0.7573(3) 0.56000(11) 0.63437(11) 0.0187(3) Uani d . 1 1
O O61 0.9366(2) 0.52961(9) 0.60839(8) 0.0266(3) Uani d . 1 1
O O62 0.69101(19) 0.54420(9) 0.72637(8) 0.0230(3) Uani d . 1 1
H H62 0.825(5) 0.505(2) 0.775(2) 0.065(7) Uiso d . 1 1
C C1M 1.1971(3) 0.52753(15) 0.89663(16) 0.0395(5) Uani d . 1 1
H H1M1 1.1487 0.5720 0.9519 0.059 Uiso calc R 1 1
H H1M2 1.2307 0.5728 0.8386 0.059 Uiso calc R 1 1
H H1M3 1.3374 0.4875 0.9273 0.059 Uiso calc R 1 1
O O1M 1.0126(2) 0.45452(9) 0.85558(9) 0.0273(3) Uani d . 1 1
H H1M 1.077(4) 0.403(2) 0.8130(19) 0.055(7) Uiso d . 1 1

loop_
_atom_site_aniso_label
_atom_site_aniso_U_11
_atom_site_aniso_U_22
_atom_site_aniso_U_33
_atom_site_aniso_U_12
_atom_site_aniso_U_13
_atom_site_aniso_U_23
N1 0.0171(7) 0.0204(6) 0.0148(6) -0.0007(5) 0.0028(5) -0.0001(5)
C2 0.0191(7) 0.0175(7) 0.0138(7) -0.0041(5) 0.0009(5) -0.0003(5)
C3 0.0192(7) 0.0215(7) 0.0138(7) -0.0011(6) 0.0013(6) 0.0016(5)
C4 0.0176(7) 0.0205(7) 0.0157(7) -0.0039(6) 0.0017(6) -0.0024(5)
C5 0.0205(7) 0.0226(7) 0.0113(6) -0.0037(6) 0.0028(5) -0.0008(5)
C6 0.0189(7) 0.0181(7) 0.0137(7) -0.0045(6) 0.0010(5) -0.0008(5)
C21 0.0194(7) 0.0185(7) 0.0151(7) -0.0003(5) 0.0049(5) -0.0004(5)
O21 0.0230(6) 0.0378(6) 0.0138(5) 0.0073(5) 0.0052(4) 0.0057(4)
O22 0.0214(6) 0.0361(6) 0.0192(5) 0.0071(5) 0.0064(4) 0.0016(5)
O41 0.0189(6) 0.0321(6) 0.0153(5) 0.0037(4) 0.0046(4) -0.0001(4)
C61 0.0211(8) 0.0196(7) 0.0147(7) -0.0025(6) 0.0015(6) -0.0013(5)
O61 0.0271(6) 0.0336(6) 0.0198(6) 0.0080(5) 0.0057(5) 0.0031(4)
O62 0.0239(6) 0.0310(6) 0.0138(5) 0.0027(5) 0.0025(4) 0.0046(4)
C1M 0.0359(10) 0.0373(10) 0.0412(10) 0.0040(8) -0.0044(8) -0.0034(8)
O1M 0.0280(6) 0.0334(6) 0.0197(6) 0.0064(5) 0.0020(5) -0.0002(5)

loop_
_atom_type_symbol
_atom_type_description
_atom_type_scat_dispersion_real
_atom_type_scat_dispersion_imag
_atom_type_scat_source
C C 0.0033 0.0016 'International Tables Vol C Tables 4.2.6.8 and 6.1.1.4'
H H 0.0000 0.0000 'International Tables Vol C Tables 4.2.6.8 and 6.1.1.4'
N N 0.0061 0.0033 'International Tables Vol C Tables 4.2.6.8 and 6.1.1.4'
O O 0.0106 0.0060 'International Tables Vol C Tables 4.2.6.8 and 6.1.1.4'

loop_
_geom_angle_atom_site_label_1
_geom_angle_atom_site_label_2
_geom_angle_atom_site_label_3
_geom_angle
C2 N1 C6 121.45(13)
C2 N1 H1 118.1(14)
C6 N1 H1 120.4(14)
N1 C2 C3 120.45(13)
N1 C2 C21 115.30(13)
C3 C2 C21 124.23(13)
C2 C3 C4 119.98(13)
C2 C3 H3 120.0
C4 C3 H3 120.0
O41 C4 C3 118.57(13)
O41 C4 C5 123.47(13)
C3 C4 C5 117.96(14)
C6 C5 C4 119.42(13)
C6 C5 H5 120.3
C4 C5 H5 120.3
N1 C6 C5 120.72(13)
N1 C6 C61 114.14(13)
C5 C6 C61 125.13(13)
O22 C21 O21 128.17(14)
O22 C21 C2 116.38(12)
O21 C21 C2 115.45(12)
C4 O41 H41 114.1(14)
O61 C61 O62 126.96(13)
O61 C61 C6 120.06(13)
O62 C61 C6 112.98(13)
C61 O62 H62 107.2(15)
O1M C1M H1M1 109.5
O1M C1M H1M2 109.5
H1M1 C1M H1M2 109.5
O1M C1M H1M3 109.5
H1M1 C1M H1M3 109.5
H1M2 C1M H1M3 109.5
C1M O1M H1M 107.0(14)

loop_
_geom_bond_atom_site_label_1
_geom_bond_atom_site_label_2
_geom_bond_distance
N1 C2 1.3556(19)
N1 C6 1.3559(19)
N1 H1 0.86(2)
C2 C3 1.364(2)
C2 C21 1.5179(19)
C3 C4 1.412(2)
C3 H3 0.9500
C4 O41 1.3118(18)
C4 C5 1.421(2)
C5 C6 1.365(2)
C5 H5 0.9500
C6 C61 1.513(2)
C21 O22 1.2409(19)
C21 O21 1.2644(18)
O41 H41 1.07(3)
C61 O61 1.2124(19)
C61 O62 1.3136(18)
O62 H62 1.03(3)
C1M O1M 1.439(2)
C1M H1M1 0.9800
C1M H1M2 0.9800
C1M H1M3 0.9800
O1M H1M 0.97(3)

loop_
_geom_hbond_atom_site_label_D
_geom_hbond_atom_site_label_H
_geom_hbond_atom_site_label_A
_geom_hbond_site_symmetry_A
_geom_hbond_distance_DH
_geom_hbond_distance_HA
_geom_hbond_distance_DA
_geom_hbond_angle_DHA
N1 H1 O61 3_766 0.86(2) 2.61(2) 3.4354(18) 163.7(19)
O41 H41 O21 4_576 1.07(3) 1.43(3) 2.4827(14) 170(2)
O62 H62 O1M . 1.03(3) 1.50(3) 2.5274(15) 174(3)
O1M H1M O22 3_766 0.97(3) 1.71(3) 2.6617(16) 167(2)

loop_
_geom_torsion_atom_site_label_1
_geom_torsion_atom_site_label_2
_geom_torsion_atom_site_label_3
_geom_torsion_atom_site_label_4
_geom_torsion
C6 N1 C2 C3 0.1(2)
C6 N1 C2 C21 178.30(12)
N1 C2 C3 C4 1.0(2)
C21 C2 C3 C4 -177.04(13)
C2 C3 C4 O41 178.04(13)
C2 C3 C4 C5 -1.9(2)
O41 C4 C5 C6 -178.22(13)
C3 C4 C5 C6 1.7(2)
C2 N1 C6 C5 -0.3(2)
C2 N1 C6 C61 -178.86(12)
C4 C5 C6 N1 -0.6(2)
C4 C5 C6 C61 177.79(13)
N1 C2 C21 O22 -12.50(19)
C3 C2 C21 O22 165.63(14)
N1 C2 C21 O21 168.44(13)
C3 C2 C21 O21 -13.4(2)
N1 C6 C61 O61 5.00(19)
C5 C6 C61 O61 -173.51(14)
N1 C6 C61 O62 -174.55(12)
C5 C6 C61 O62 6.9(2)

loop_
_cod_related_entry_id
_cod_related_entry_database
_cod_related_entry_code
1 ChemSpider 30654383
